data_1502823
loop_
_publ_author_name
'Jiao, Wei-Hua'
'Gao, Hao'
'Li, Chen-Yang'
'Zhao, Feng'
'Jiang, Ren-Wang'
'Wang, Ying'
'Zhou, Guang-Xiong'
'Yao, Xin-Sheng'

_publ_section_title
;
 Quassidines A-D, bis-beta-carboline alkaloids from the stems of Picrasma
 quassioides.
;
_journal_issue 2
_journal_name_full 'Journal of natural products'
_journal_page_first 167
_journal_page_last 171
_journal_paper_doi 10.1021/np900538r
_journal_volume 73
_journal_year 2010
_chemical_formula_sum 'C28 H28 N4 O5'
_chemical_formula_weight 500.55
_chemical_name_systematic
; 
 ? 
;
_space_group_IT_number 2
_symmetry_cell_setting triclinic
_symmetry_space_group_name_Hall '-P 1'
_symmetry_space_group_name_H-M 'P -1'
_atom_sites_solution_hydrogens geom
_atom_sites_solution_primary direct
_atom_sites_solution_secondary difmap
_audit_creation_method SHELXL-97
_cell_angle_alpha 90.472(8)
_cell_angle_beta 90.815(8)
_cell_angle_gamma 91.818(10)
_cell_formula_units_Z 2
_cell_length_a 6.3318(8)
_cell_length_b 13.7667(18)
_cell_length_c 13.9124(10)
_cell_measurement_temperature 293(2)
_cell_volume 1211.9(2)
_computing_structure_refinement 'SHELXL-97 (Sheldrick, 1997)'
_computing_structure_solution 'SHELXS-97 (Sheldrick, 1990)'
_diffrn_ambient_temperature 293(2)
_diffrn_measured_fraction_theta_full 0.769
_diffrn_measured_fraction_theta_max 0.769
_diffrn_radiation_monochromator graphite
_diffrn_radiation_source 'fine-focus sealed tube'
_diffrn_radiation_type MoK\a
_diffrn_radiation_wavelength 0.71073
_diffrn_reflns_av_R_equivalents 0.0164
_diffrn_reflns_av_sigmaI/netI 0.0234
_diffrn_reflns_limit_h_max 7
_diffrn_reflns_limit_h_min -7
_diffrn_reflns_limit_k_max 15
_diffrn_reflns_limit_k_min -12
_diffrn_reflns_limit_l_max 15
_diffrn_reflns_limit_l_min -15
_diffrn_reflns_number 5000
_diffrn_reflns_theta_full 23.87
_diffrn_reflns_theta_max 23.87
_diffrn_reflns_theta_min 1.46
_exptl_absorpt_coefficient_mu 0.090
_exptl_crystal_density_diffrn 1.328
_exptl_crystal_density_method 'not measured'
_exptl_crystal_description block
_exptl_crystal_F_000 512
_exptl_crystal_size_max 0.44
_exptl_crystal_size_mid 0.32
_exptl_crystal_size_min 0.23
_refine_diff_density_max 0.828
_refine_diff_density_min -0.278
_refine_diff_density_rms 0.045
_refine_ls_extinction_coef 0.010(3)
_refine_ls_extinction_expression Fc^*^=kFc[1+0.001xFc^2^\l^3^/sin(2\q)]^-1/4^
_refine_ls_extinction_method SHELXL
_refine_ls_goodness_of_fit_ref 1.059
_refine_ls_hydrogen_treatment mixed
_refine_ls_matrix_type full
_refine_ls_number_parameters 327
_refine_ls_number_reflns 2881
_refine_ls_number_restraints 0
_refine_ls_restrained_S_all 1.059
_refine_ls_R_factor_all 0.0527
_refine_ls_R_factor_gt 0.0463
_refine_ls_shift/su_max 0.000
_refine_ls_shift/su_mean 0.000
_refine_ls_structure_factor_coef Fsqd
_refine_ls_weighting_details 'calc w=1/[\s^2^(Fo^2^)+(0.0783P)^2^+0.5808P] where P=(Fo^2^+2Fc^2^)/3'
_refine_ls_weighting_scheme calc
_refine_ls_wR_factor_gt 0.1259
_refine_ls_wR_factor_ref 0.1306
_reflns_number_gt 2498
_reflns_number_total 2881
_reflns_threshold_expression >2sigma(I)
_cod_data_source_file np900538r_si_003.cif
_cod_data_source_block pqc7cu
_cod_depositor_comments
;
The following automatic conversions were performed:

'_symmetry_cell_setting' value 'Triclinic' changed to 'triclinic'
according to /home/saulius/struct/CIF-dictionaries/cif_core.dic
dictionary named 'cif_core.dic' version 2.4.2 from 2011-04-26.

Automatic conversion script
Id: cif_fix_values 1715 2011-07-08 13:25:40Z adriana 
;
_cod_original_sg_symbol_H-M P-1
_cod_database_code 1502823

loop_
_symmetry_equiv_pos_as_xyz
'x, y, z'
'-x, -y, -z'

loop_
_atom_site_label
_atom_site_type_symbol
_atom_site_fract_x
_atom_site_fract_y
_atom_site_fract_z
_atom_site_U_iso_or_equiv
_atom_site_adp_type
_atom_site_occupancy
_atom_site_symmetry_multiplicity
_atom_site_calc_flag
_atom_site_refinement_flags
O1 O 0.3220(2) 0.31985(13) 0.95144(10) 0.0280(4) Uani 1 1 d .
O2 O -0.4133(3) 0.43824(14) 0.63040(11) 0.0318(4) Uani 1 1 d .
O3 O 0.6377(3) 0.08447(13) 0.48592(11) 0.0366(5) Uani 1 1 d .
H3A H 0.6362 0.0564 0.5377 0.055 Uiso 1 1 calc R
O4 O 0.6454(3) 0.02705(14) 0.67738(12) 0.0370(5) Uani 1 1 d .
H4A H 0.5877 0.0756 0.6973 0.056 Uiso 1 1 calc R
C1 C 0.2699(3) 0.21476(19) 0.67082(16) 0.0259(6) Uani 1 1 d .
N2 N 0.4240(3) 0.18464(16) 0.72899(13) 0.0292(5) Uani 1 1 d .
C3 C 0.4479(4) 0.2193(2) 0.81980(16) 0.0288(6) Uani 1 1 d .
H3B H 0.5609 0.1985 0.8569 0.035 Uiso 1 1 calc R
C4 C 0.3118(4) 0.28430(18) 0.85998(15) 0.0244(6) Uani 1 1 d .
C5 C -0.0955(4) 0.43225(19) 0.89757(15) 0.0269(6) Uani 1 1 d .
H5A H -0.0224 0.4310 0.9560 0.032 Uiso 1 1 calc R
C6 C -0.2754(4) 0.48427(19) 0.88757(16) 0.0292(6) Uani 1 1 d .
H6A H -0.3252 0.5178 0.9405 0.035 Uiso 1 1 calc R
C7 C -0.3871(4) 0.48841(19) 0.79955(16) 0.0277(6) Uani 1 1 d .
H7A H -0.5085 0.5246 0.7952 0.033 Uiso 1 1 calc R
C8 C -0.3179(4) 0.43910(19) 0.71939(16) 0.0256(6) Uani 1 1 d .
C9 C -0.1356(4) 0.38490(18) 0.72909(15) 0.0237(5) Uani 1 1 d .
C10 C -0.0246(4) 0.38087(19) 0.81727(15) 0.0245(6) Uani 1 1 d .
C11 C 0.1470(3) 0.31763(18) 0.80159(15) 0.0237(5) Uani 1 1 d .
C12 C 0.1314(3) 0.28379(18) 0.70608(15) 0.0235(5) Uani 1 1 d .
N13 N -0.0404(3) 0.32598(15) 0.66215(13) 0.0249(5) Uani 1 1 d .
H13A H -0.0810 0.3171 0.6034 0.030 Uiso 1 1 calc R
C14 C 0.4850(4) 0.2836(2) 1.01270(17) 0.0353(6) Uani 1 1 d .
H14A H 0.4775 0.3136 1.0751 0.053 Uiso 1 1 calc R
H14B H 0.6205 0.2985 0.9854 0.053 Uiso 1 1 calc R
H14C H 0.4662 0.2145 1.0186 0.053 Uiso 1 1 calc R
C15 C -0.5970(4) 0.4952(2) 0.62027(18) 0.0358(6) Uani 1 1 d .
H15A H -0.6503 0.4899 0.5554 0.054 Uiso 1 1 calc R
H15B H -0.5607 0.5620 0.6348 0.054 Uiso 1 1 calc R
H15C H -0.7033 0.4721 0.6637 0.054 Uiso 1 1 calc R
C16 C 0.8436(4) 0.0175(3) 0.7264(2) 0.0507(8) Uani 1 1 d .
H16A H 0.9210 -0.0331 0.6964 0.061 Uiso 1 1 calc R
H16B H 0.8192 0.0013 0.7924 0.061 Uiso 1 1 calc R
H16C H 0.9236 0.0777 0.7234 0.061 Uiso 1 1 calc R
C1' C 0.7559(4) 0.2355(2) 0.42816(16) 0.0283(6) Uani 1 1 d .
N2' N 0.8711(3) 0.31230(17) 0.45647(13) 0.0293(5) Uani 1 1 d .
C3' C 0.9908(4) 0.3613(2) 0.39194(17) 0.0314(6) Uani 1 1 d .
H3'A H 1.0682 0.4160 0.4134 0.038 Uiso 1 1 calc R
C4' C 1.0050(4) 0.3353(2) 0.29645(17) 0.0307(6) Uani 1 1 d .
H4'A H 1.0882 0.3715 0.2545 0.037 Uiso 1 1 calc R
C5' C 0.9641(4) 0.2096(2) 0.08579(16) 0.0329(6) Uani 1 1 d .
H5'A H 1.0560 0.2619 0.0735 0.039 Uiso 1 1 calc R
C6' C 0.9176(4) 0.1406(2) 0.01616(17) 0.0372(7) Uani 1 1 d .
H6'A H 0.9793 0.1461 -0.0439 0.045 Uiso 1 1 calc R
C7' C 0.7791(4) 0.0627(2) 0.03461(18) 0.0372(7) Uani 1 1 d .
H7'A H 0.7508 0.0168 -0.0136 0.045 Uiso 1 1 calc R
C8' C 0.6823(4) 0.0515(2) 0.12263(17) 0.0342(6) Uani 1 1 d .
H8'A H 0.5888 -0.0005 0.1340 0.041 Uiso 1 1 calc R
C9' C 0.7303(4) 0.1210(2) 0.19322(16) 0.0292(6) Uani 1 1 d .
C10' C 0.8700(4) 0.1994(2) 0.17563(16) 0.0281(6) Uani 1 1 d .
C11' C 0.8908(4) 0.25335(19) 0.26532(15) 0.0273(6) Uani 1 1 d .
C12' C 0.7622(4) 0.2030(2) 0.33163(16) 0.0270(6) Uani 1 1 d .
N13' N 0.6643(3) 0.12503(16) 0.28729(13) 0.0292(5) Uani 1 1 d .
H13B H 0.5761 0.0849 0.3135 0.035 Uiso 1 1 calc R
C1'' C 0.2474(4) 0.1705(2) 0.57171(16) 0.0290(6) Uani 1 1 d .
H1'A H 0.1018 0.1755 0.5502 0.035 Uiso 1 1 calc R
H1'B H 0.2770 0.1019 0.5757 0.035 Uiso 1 1 calc R
C2'' C 0.3917(4) 0.2169(2) 0.49585(16) 0.0293(6) Uani 1 1 d .
H2'B H 0.3340 0.2011 0.4325 0.035 Uiso 1 1 calc R
H2'C H 0.3913 0.2870 0.5036 0.035 Uiso 1 1 calc R
C3'' C 0.6199(4) 0.18414(19) 0.50140(16) 0.0294(6) Uani 1 1 d .
H3'B H 0.6771 0.2002 0.5656 0.035 Uiso 1 1 calc R

loop_
_atom_site_aniso_label
_atom_site_aniso_U_11
_atom_site_aniso_U_22
_atom_site_aniso_U_33
_atom_site_aniso_U_23
_atom_site_aniso_U_13
_atom_site_aniso_U_12
O1 0.0291(9) 0.0324(12) 0.0230(8) 0.0002(7) -0.0029(6) 0.0063(7)
O2 0.0306(9) 0.0352(12) 0.0297(9) -0.0019(7) -0.0065(7) 0.0061(8)
O3 0.0487(11) 0.0293(13) 0.0320(9) 0.0013(7) 0.0075(8) 0.0023(9)
O4 0.0401(10) 0.0338(13) 0.0372(9) 0.0008(8) 0.0000(8) 0.0013(8)
C1 0.0230(12) 0.0253(16) 0.0295(12) 0.0006(10) 0.0057(10) -0.0028(10)
N2 0.0277(10) 0.0294(14) 0.0308(10) -0.0009(8) 0.0028(8) 0.0026(9)
C3 0.0270(12) 0.0284(17) 0.0311(12) 0.0028(10) 0.0005(10) 0.0029(11)
C4 0.0258(12) 0.0226(16) 0.0248(11) 0.0021(9) 0.0012(9) -0.0022(10)
C5 0.0310(12) 0.0261(16) 0.0234(11) -0.0023(9) -0.0004(10) -0.0004(11)
C6 0.0340(13) 0.0257(16) 0.0279(12) -0.0038(10) 0.0054(10) 0.0017(11)
C7 0.0254(12) 0.0221(16) 0.0355(13) -0.0014(10) 0.0010(10) 0.0018(10)
C8 0.0262(12) 0.0237(16) 0.0267(11) 0.0012(9) -0.0020(9) -0.0028(10)
C9 0.0256(12) 0.0216(16) 0.0239(11) -0.0006(9) 0.0009(9) -0.0020(10)
C10 0.0261(12) 0.0220(16) 0.0252(11) 0.0006(9) 0.0019(9) -0.0010(10)
C11 0.0254(12) 0.0192(15) 0.0265(11) 0.0028(9) 0.0029(9) -0.0034(10)
C12 0.0243(11) 0.0210(16) 0.0251(11) 0.0019(9) 0.0016(9) -0.0026(10)
N13 0.0281(10) 0.0253(13) 0.0210(9) -0.0029(8) -0.0009(8) 0.0001(9)
C14 0.0359(14) 0.0400(18) 0.0304(12) 0.0026(11) -0.0056(11) 0.0098(12)
C15 0.0318(14) 0.0377(18) 0.0381(13) 0.0028(11) -0.0066(11) 0.0065(12)
C16 0.0359(16) 0.058(2) 0.0590(18) 0.0041(15) 0.0003(14) 0.0067(14)
C1' 0.0274(12) 0.0318(18) 0.0260(12) 0.0035(10) 0.0014(10) 0.0066(12)
N2' 0.0314(11) 0.0290(15) 0.0276(10) 0.0013(9) -0.0004(9) 0.0028(10)
C3' 0.0302(13) 0.0304(17) 0.0333(13) 0.0015(10) -0.0008(10) -0.0017(11)
C4' 0.0278(12) 0.0314(18) 0.0329(12) 0.0070(11) 0.0027(10) -0.0026(11)
C5' 0.0290(12) 0.0418(19) 0.0282(12) 0.0061(11) 0.0024(10) 0.0057(12)
C6' 0.0387(14) 0.046(2) 0.0274(12) 0.0030(12) 0.0047(11) 0.0133(13)
C7' 0.0405(15) 0.0385(19) 0.0331(13) -0.0067(11) -0.0061(12) 0.0136(13)
C8' 0.0355(13) 0.0324(18) 0.0348(13) 0.0012(11) -0.0024(11) 0.0043(12)
C9' 0.0284(12) 0.0322(18) 0.0272(12) 0.0036(10) -0.0006(10) 0.0049(11)
C10' 0.0262(12) 0.0321(18) 0.0262(12) 0.0040(10) 0.0001(10) 0.0032(11)
C11' 0.0257(12) 0.0316(18) 0.0248(11) 0.0045(10) -0.0001(9) 0.0021(11)
C12' 0.0249(12) 0.0297(17) 0.0265(12) 0.0038(10) 0.0005(10) 0.0012(11)
N13' 0.0308(11) 0.0305(15) 0.0262(10) 0.0035(9) 0.0046(8) -0.0034(10)
C1'' 0.0273(12) 0.0288(17) 0.0308(12) -0.0031(10) 0.0032(10) 0.0010(11)
C2'' 0.0327(13) 0.0306(17) 0.0247(11) -0.0006(10) 0.0017(10) 0.0041(11)
C3'' 0.0363(14) 0.0262(17) 0.0262(11) 0.0051(9) 0.0045(10) 0.0054(12)

loop_
_atom_type_symbol
_atom_type_description
_atom_type_scat_dispersion_real
_atom_type_scat_dispersion_imag
_atom_type_scat_source
C C 0.0033 0.0016 'International Tables Vol C Tables 4.2.6.8 and 6.1.1.4'
H H 0.0000 0.0000 'International Tables Vol C Tables 4.2.6.8 and 6.1.1.4'
N N 0.0061 0.0033 'International Tables Vol C Tables 4.2.6.8 and 6.1.1.4'
O O 0.0106 0.0060 'International Tables Vol C Tables 4.2.6.8 and 6.1.1.4'

loop_
_geom_angle_atom_site_label_1
_geom_angle_atom_site_label_2
_geom_angle_atom_site_label_3
_geom_angle
C4 O1 C14 116.66(18)
C8 O2 C15 116.34(18)
N2 C1 C12 118.5(2)
N2 C1 C1'' 118.6(2)
C12 C1 C1'' 122.8(2)
C1 N2 C3 121.4(2)
N2 C3 C4 122.9(2)
O1 C4 C3 126.1(2)
O1 C4 C11 116.2(2)
C3 C4 C11 117.6(2)
C6 C5 C10 118.2(2)
C5 C6 C7 122.0(2)
C8 C7 C6 120.5(2)
O2 C8 C7 125.5(2)
O2 C8 C9 116.5(2)
C7 C8 C9 118.0(2)
N13 C9 C8 129.3(2)
N13 C9 C10 109.4(2)
C8 C9 C10 121.3(2)
C5 C10 C9 120.0(2)
C5 C10 C11 133.9(2)
C9 C10 C11 106.06(19)
C4 C11 C12 118.3(2)
C4 C11 C10 134.0(2)
C12 C11 C10 107.67(19)
N13 C12 C1 130.3(2)
N13 C12 C11 108.5(2)
C1 C12 C11 121.2(2)
C12 N13 C9 108.36(18)
N2' C1' C12' 120.2(2)
N2' C1' C3'' 118.2(2)
C12' C1' C3'' 121.6(2)
C1' N2' C3' 119.6(2)
N2' C3' C4' 124.1(3)
C3' C4' C11' 117.6(2)
C6' C5' C10' 118.5(3)
C5' C6' C7' 120.6(2)
C8' C7' C6' 122.0(2)
C7' C8' C9' 117.3(3)
N13' C9' C8' 129.2(3)
N13' C9' C10' 109.6(2)
C8' C9' C10' 121.2(2)
C9' C10' C5' 120.4(2)
C9' C10' C11' 106.1(2)
C5' C10' C11' 133.4(3)
C4' C11' C12' 118.7(2)
C4' C11' C10' 135.3(2)
C12' C11' C10' 106.0(2)
N13' C12' C11' 109.6(2)
N13' C12' C1' 130.5(2)
C11' C12' C1' 119.9(2)
C12' N13' C9' 108.6(2)
C1 C1'' C2'' 114.9(2)
C3'' C2'' C1'' 113.9(2)
O3 C3'' C1' 107.27(19)
O3 C3'' C2'' 113.0(2)
C1' C3'' C2'' 111.40(19)

loop_
_geom_bond_atom_site_label_1
_geom_bond_atom_site_label_2
_geom_bond_distance
O1 C4 1.360(3)
O1 C14 1.434(3)
O2 C8 1.370(3)
O2 C15 1.430(3)
O3 C3'' 1.396(3)
O4 C16 1.430(3)
C1 N2 1.337(3)
C1 C12 1.404(3)
C1 C1'' 1.506(3)
N2 C3 1.351(3)
C3 C4 1.382(4)
C4 C11 1.404(3)
C5 C6 1.371(3)
C5 C10 1.404(3)
C6 C7 1.408(3)
C7 C8 1.385(3)
C8 C9 1.400(3)
C9 N13 1.387(3)
C9 C10 1.408(3)
C10 C11 1.432(3)
C11 C12 1.405(3)
C12 N13 1.386(3)
C1' N2' 1.319(3)
C1' C12' 1.413(3)
C1' C3'' 1.509(3)
N2' C3' 1.354(3)
C3' C4' 1.378(4)
C4' C11' 1.384(4)
C5' C6' 1.373(4)
C5' C10' 1.398(3)
C6' C7' 1.392(4)
C7' C8' 1.385(4)
C8' C9' 1.390(4)
C9' N13' 1.381(3)
C9' C10' 1.398(4)
C10' C11' 1.449(4)
C11' C12' 1.411(3)
C12' N13' 1.361(4)
C1'' C2'' 1.536(3)
C2'' C3'' 1.529(3)

loop_
_geom_torsion_atom_site_label_1
_geom_torsion_atom_site_label_2
_geom_torsion_atom_site_label_3
_geom_torsion_atom_site_label_4
_geom_torsion
C12 C1 N2 C3 0.0(4)
C1'' C1 N2 C3 -177.8(2)
C1 N2 C3 C4 2.7(4)
C14 O1 C4 C3 -2.4(4)
C14 O1 C4 C11 177.8(2)
N2 C3 C4 O1 177.8(2)
N2 C3 C4 C11 -2.4(4)
C10 C5 C6 C7 -1.0(4)
C5 C6 C7 C8 0.2(4)
C15 O2 C8 C7 1.5(4)
C15 O2 C8 C9 -178.8(2)
C6 C7 C8 O2 -179.8(2)
C6 C7 C8 C9 0.5(4)
O2 C8 C9 N13 -3.2(4)
C7 C8 C9 N13 176.6(3)
O2 C8 C9 C10 179.8(2)
C7 C8 C9 C10 -0.4(4)
C6 C5 C10 C9 1.0(4)
C6 C5 C10 C11 -177.4(3)
N13 C9 C10 C5 -177.9(2)
C8 C9 C10 C5 -0.4(4)
N13 C9 C10 C11 0.9(3)
C8 C9 C10 C11 178.4(2)
O1 C4 C11 C12 179.3(2)
C3 C4 C11 C12 -0.5(3)
O1 C4 C11 C10 -2.4(4)
C3 C4 C11 C10 177.8(3)
C5 C10 C11 C4 -1.3(5)
C9 C10 C11 C4 -179.9(3)
C5 C10 C11 C12 177.1(3)
C9 C10 C11 C12 -1.5(3)
N2 C1 C12 N13 -179.3(2)
C1'' C1 C12 N13 -1.6(4)
N2 C1 C12 C11 -2.9(4)
C1'' C1 C12 C11 174.8(2)
C4 C11 C12 N13 -179.8(2)
C10 C11 C12 N13 1.5(3)
C4 C11 C12 C1 3.1(3)
C10 C11 C12 C1 -175.6(2)
C1 C12 N13 C9 175.8(3)
C11 C12 N13 C9 -0.9(3)
C8 C9 N13 C12 -177.3(2)
C10 C9 N13 C12 0.0(3)
C12' C1' N2' C3' 1.8(3)
C3'' C1' N2' C3' -178.4(2)
C1' N2' C3' C4' -1.3(4)
N2' C3' C4' C11' -0.6(4)
C10' C5' C6' C7' 0.3(4)
C5' C6' C7' C8' 0.3(4)
C6' C7' C8' C9' -0.7(4)
C7' C8' C9' N13' -176.9(2)
C7' C8' C9' C10' 0.4(4)
N13' C9' C10' C5' 178.0(2)
C8' C9' C10' C5' 0.3(4)
N13' C9' C10' C11' 0.6(3)
C8' C9' C10' C11' -177.1(2)
C6' C5' C10' C9' -0.6(4)
C6' C5' C10' C11' 175.9(3)
C3' C4' C11' C12' 1.9(3)
C3' C4' C11' C10' -176.1(3)
C9' C10' C11' C4' 178.6(3)
C5' C10' C11' C4' 1.7(5)
C9' C10' C11' C12' 0.4(3)
C5' C10' C11' C12' -176.5(3)
C4' C11' C12' N13' -179.8(2)
C10' C11' C12' N13' -1.3(3)
C4' C11' C12' C1' -1.4(3)
C10' C11' C12' C1' 177.1(2)
N2' C1' C12' N13' 177.6(2)
C3'' C1' C12' N13' -2.2(4)
N2' C1' C12' C11' -0.5(3)
C3'' C1' C12' C11' 179.8(2)
C11' C12' N13' C9' 1.7(3)
C1' C12' N13' C9' -176.5(2)
C8' C9' N13' C12' 176.1(2)
C10' C9' N13' C12' -1.4(3)
N2 C1 C1'' C2'' -83.9(3)
C12 C1 C1'' C2'' 98.5(3)
C1 C1'' C2'' C3'' 78.5(3)
N2' C1' C3'' O3 -138.4(2)
C12' C1' C3'' O3 41.3(3)
N2' C1' C3'' C2'' 97.4(3)
C12' C1' C3'' C2'' -82.8(3)
C1'' C2'' C3'' O3 61.7(3)
C1'' C2'' C3'' C1' -177.5(2)
